data_7251476
loop_
_publ_author_name
'Alfuth, Jan'
'Chojnacki, Jaros\/law'
'Po\/lo\'nski, Tadeusz'
'Olszewska, Teresa'

_publ_section_title
;
 Structural diversity of supramolecular networks composed of
 2,1,3-chalcogenadiazole silver(i) complexes: the role of chalcogen
 bonding in molecular self--assembly
;
_journal_issue 7
_journal_name_full CrystEngComm
_journal_page_first 1206
_journal_page_last 1214
_journal_paper_doi 10.1039/D5CE00963D
_journal_volume 28
_journal_year 2026
_chemical_formula_moiety 'C28 H22 Ag2 N10 Se4 2+, 2(F6 Sb -) '
_chemical_formula_sum 'C28 H22 Ag2 F12 N10 Sb2 Se4'
_chemical_formula_weight 1501.63
_space_group_crystal_system monoclinic
_space_group_IT_number 14
_space_group_name_Hall '-P 2ybc'
_space_group_name_H-M_alt 'P 1 21/c 1'
_atom_sites_solution_hydrogens geom
_atom_sites_solution_primary dual
_atom_sites_solution_secondary difmap
_audit_creation_date 2025-11-03
_audit_creation_method
;
Olex2 1.5
(compiled 2025.07.13 svn.rb7424aed for OlexSys, GUI svn.r7314)
;
_audit_update_record
;
2025-11-03 deposited with the CCDC.	2026-01-05 downloaded from the CCDC.
;
_cell_angle_alpha 90
_cell_angle_beta 100.846(3)
_cell_angle_gamma 90
_cell_formula_units_Z 2
_cell_length_a 12.2862(4)
_cell_length_b 10.8853(3)
_cell_length_c 15.1578(5)
_cell_measurement_reflns_used 62027
_cell_measurement_temperature 120
_cell_measurement_theta_max 29.68
_cell_measurement_theta_min 2.32
_cell_volume 1990.98(11)
_computing_cell_refinement
;
X-Area Recipe 1.34.0.0 (STOE, 2019)
;
_computing_data_collection
;
X-Area WinXpose 2.0.22.0 (STOE, 2016)
;
_computing_data_reduction 'X-Area Integrate 1.77.0.0 (STOE, 2019) X-Area X-Red32 1.65.0.0 (STOE, 2018)'
_computing_molecular_graphics 'Olex2 1.5 (Dolomanov et al., 2009)'
_computing_publication_material 'Olex2 1.5 (Dolomanov et al., 2009)'
_computing_structure_refinement 'SHELXL 2018/3 (Sheldrick, 2015)'
_computing_structure_solution 'ShelXT (Sheldrick, 2015)'
_diffrn_ambient_temperature 120.0
_diffrn_detector 'image plate (34 cm diameter)'
_diffrn_detector_area_resol_mean 6.67
_diffrn_detector_type 'STOE Imaging Plate'
_diffrn_measured_fraction_theta_full 0.999
_diffrn_measured_fraction_theta_max 0.967
_diffrn_measurement_details
;
 400 frames, detector distance = 100 mm
;
_diffrn_measurement_device '2-circle diffractometer'
_diffrn_measurement_device_type 'STOE IPDS 2T'
_diffrn_measurement_method 'rotation method, \w scans'
_diffrn_radiation_collimation '0.6 mm diameter'
_diffrn_radiation_monochromator 'parabolic x-ray mirror'
_diffrn_radiation_polarisn_norm 270
_diffrn_radiation_probe x-ray
_diffrn_radiation_type MoK\a
_diffrn_radiation_wavelength 0.71073
_diffrn_reflns_av_R_equivalents 0.0200
_diffrn_reflns_av_unetI/netI 0.0127
_diffrn_reflns_Laue_measured_fraction_full 0.999
_diffrn_reflns_Laue_measured_fraction_max 0.967
_diffrn_reflns_limit_h_max 16
_diffrn_reflns_limit_h_min -16
_diffrn_reflns_limit_k_max 14
_diffrn_reflns_limit_k_min -14
_diffrn_reflns_limit_l_max 20
_diffrn_reflns_limit_l_min -20
_diffrn_reflns_number 26301
_diffrn_reflns_point_group_measured_fraction_full 0.999
_diffrn_reflns_point_group_measured_fraction_max 0.967
_diffrn_reflns_theta_full 25.242
_diffrn_reflns_theta_max 29.536
_diffrn_reflns_theta_min 2.318
_diffrn_source 'GeniX Mo, 0.05 x 0.05 mm2 microfocus'
_diffrn_source_current 1.000
_diffrn_source_power 0.050
_diffrn_source_voltage 50
_exptl_absorpt_coefficient_mu 6.062
_exptl_absorpt_correction_T_max 0.5658
_exptl_absorpt_correction_T_min 0.2804
_exptl_absorpt_correction_type multi-scan
_exptl_absorpt_process_details
'STOE X-Red32, absorption correction by Gaussian integration, analogous to P. Coppens, "The Evaluation of Absorption and Extinction in Single-Crystal Structure Analysis", published in F. R. Ahmed (Editor), "Crystallographic Computing", Munksgaard, Copenhagen (1970), 255 - 270'
_exptl_crystal_colour colourless
_exptl_crystal_colour_primary colourless
_exptl_crystal_density_diffrn 2.505
_exptl_crystal_density_method 'not measured'
_exptl_crystal_description prism
_exptl_crystal_F_000 1400
_exptl_crystal_size_max 0.14
_exptl_crystal_size_mid 0.07
_exptl_crystal_size_min 0.05
_refine_diff_density_max 0.584
_refine_diff_density_min -0.855
_refine_diff_density_rms 0.114
_refine_ls_extinction_method none
_refine_ls_goodness_of_fit_ref 1.061
_refine_ls_hydrogen_treatment constr
_refine_ls_matrix_type full
_refine_ls_number_parameters 263
_refine_ls_number_reflns 5368
_refine_ls_number_restraints 0
_refine_ls_restrained_S_all 1.061
_refine_ls_R_factor_all 0.0294
_refine_ls_R_factor_gt 0.0241
_refine_ls_shift/su_max 0.001
_refine_ls_shift/su_mean 0.000
_refine_ls_structure_factor_coef Fsqd
_refine_ls_weighting_details 'w=1/[\s^2^(Fo^2^)+(0.0231P)^2^+5.8235P] where P=(Fo^2^+2Fc^2^)/3'
_refine_ls_weighting_scheme calc
_refine_ls_wR_factor_gt 0.0540
_refine_ls_wR_factor_ref 0.0566
_reflns_Friedel_coverage 0.000
_reflns_number_gt 4840
_reflns_number_total 5368
_reflns_threshold_expression 'I > 2\s(I)'
_cod_data_source_file d5ce00963d2.cif
_cod_data_source_block 7
_cod_depositor_comments 'Adding full bibliography for 7251474--7251487.cif.'
_cod_database_code 7251476
_shelx_shelxl_version_number 2018/3
_shelx_space_group_comment
;
The symmetry employed for this shelxl refinement is uniquely defined
by the following loop, which should always be used as a source of
symmetry information in preference to the above space-group names.
They are only intended as comments.
;
_shelx_estimated_absorpt_t_max 0.751
_shelx_estimated_absorpt_t_min 0.484
_olex2_refinement_description
;
1. Fixed Uiso
 At 1.2 times of:
  All C(H) groups
 At 1.5 times of:
  All C(H,H,H) groups
2.a Aromatic/amide H refined with riding coordinates:
 C3(H3), C4(H4), C5(H5), C6(H6), C9(H9), C10(H10), C11(H11), C12(H12)
2.b Idealised Me refined as rotating group:
 C14(H14A,H14B,H14C)
;
_olex2_submission_special_instructions 'No special instructions were received'

loop_
_space_group_symop_operation_xyz
'x, y, z'
'-x, y+1/2, -z+1/2'
'-x, -y, -z'
'x, -y-1/2, z-1/2'

loop_
_atom_site_label
_atom_site_type_symbol
_atom_site_fract_x
_atom_site_fract_y
_atom_site_fract_z
_atom_site_U_iso_or_equiv
_atom_site_adp_type
_atom_site_occupancy
_atom_site_site_symmetry_order
_atom_site_calc_flag
_atom_site_refinement_flags_posn
_atom_site_refinement_flags_adp
_atom_site_refinement_flags_occupancy
_atom_site_disorder_assembly
_atom_site_disorder_group
Sb1 Sb 0.81731(2) 0.69051(2) 0.31040(2) 0.01679(5) Uani 1 1 d . . . . .
F1 F 0.71448(15) 0.56512(16) 0.31904(13) 0.0247(4) Uani 1 1 d . . . . .
F2 F 0.70311(16) 0.77967(16) 0.23705(13) 0.0283(4) Uani 1 1 d . . . . .
F3 F 0.78245(16) 0.76445(18) 0.41342(12) 0.0280(4) Uani 1 1 d . . . . .
F4 F 0.92864(16) 0.59630(18) 0.38162(14) 0.0308(4) Uani 1 1 d . . . . .
F5 F 0.85352(18) 0.62047(18) 0.20637(13) 0.0318(4) Uani 1 1 d . . . . .
F6 F 0.91722(16) 0.81916(17) 0.30383(14) 0.0288(4) Uani 1 1 d . . . . .
Ag1 Ag 0.51664(2) 0.44867(2) 0.37727(2) 0.02356(6) Uani 1 1 d . . . . .
Se1 Se 0.47729(2) 0.12542(3) 0.37006(2) 0.01769(6) Uani 1 1 d . . . . .
Se2 Se 0.51609(2) 0.77373(3) 0.38630(2) 0.01784(6) Uani 1 1 d . . . . .
N1 N 0.5675(2) 0.2577(2) 0.39182(16) 0.0176(4) Uani 1 1 d . . . . .
N2 N 0.5815(2) 0.0225(2) 0.42389(16) 0.0191(5) Uani 1 1 d . . . . .
N3 N 0.4499(2) 0.6323(2) 0.34411(16) 0.0188(5) Uani 1 1 d . . . . .
N4 N 0.3947(2) 0.8631(2) 0.34604(16) 0.0187(5) Uani 1 1 d . . . . .
N5 N 0.3534(2) 0.4299(3) 0.47475(18) 0.0270(5) Uani 1 1 d . . . . .
C1 C 0.6661(2) 0.2180(2) 0.43621(18) 0.0170(5) Uani 1 1 d . . . . .
C2 C 0.6726(2) 0.0874(3) 0.45398(18) 0.0181(5) Uani 1 1 d . . . . .
C3 C 0.7734(3) 0.0357(3) 0.5028(2) 0.0233(6) Uani 1 1 d . . . . .
H3 H 0.778986 -0.049875 0.515189 0.028 Uiso 1 1 calc R U . . .
C4 C 0.8607(3) 0.1115(3) 0.5310(2) 0.0276(7) Uani 1 1 d . . . . .
H4 H 0.927456 0.078337 0.564367 0.033 Uiso 1 1 calc R U . . .
C5 C 0.8545(3) 0.2405(3) 0.5116(2) 0.0273(6) Uani 1 1 d . . . . .
H5 H 0.917647 0.290490 0.532111 0.033 Uiso 1 1 calc R U . . .
C6 C 0.7608(3) 0.2937(3) 0.4647(2) 0.0234(6) Uani 1 1 d . . . . .
H6 H 0.758651 0.379015 0.451307 0.028 Uiso 1 1 calc R U . . .
C7 C 0.3464(2) 0.6583(2) 0.30321(18) 0.0165(5) Uani 1 1 d . . . . .
C8 C 0.3156(2) 0.7864(2) 0.30586(18) 0.0171(5) Uani 1 1 d . . . . .
C9 C 0.2057(2) 0.8234(3) 0.2675(2) 0.0218(6) Uani 1 1 d . . . . .
H9 H 0.183826 0.906833 0.269932 0.026 Uiso 1 1 calc R U . . .
C10 C 0.1329(2) 0.7374(3) 0.2275(2) 0.0230(6) Uani 1 1 d . . . . .
H10 H 0.059237 0.761465 0.202387 0.028 Uiso 1 1 calc R U . . .
C11 C 0.1644(3) 0.6110(3) 0.2222(2) 0.0241(6) Uani 1 1 d . . . . .
H11 H 0.111687 0.553687 0.192362 0.029 Uiso 1 1 calc R U . . .
C12 C 0.2681(3) 0.5715(3) 0.25901(19) 0.0210(5) Uani 1 1 d . . . . .
H12 H 0.287809 0.487555 0.255255 0.025 Uiso 1 1 calc R U . . .
C13 C 0.2609(3) 0.4129(3) 0.44780(19) 0.0232(6) Uani 1 1 d . . . . .
C14 C 0.1432(3) 0.3939(3) 0.4151(2) 0.0301(7) Uani 1 1 d . . . . .
H14A H 0.121368 0.432912 0.356178 0.045 Uiso 1 1 calc R U . . .
H14B H 0.101127 0.430317 0.457416 0.045 Uiso 1 1 calc R U . . .
H14C H 0.127741 0.305614 0.409724 0.045 Uiso 1 1 calc R U . . .

loop_
_atom_site_aniso_label
_atom_site_aniso_U_11
_atom_site_aniso_U_22
_atom_site_aniso_U_33
_atom_site_aniso_U_23
_atom_site_aniso_U_13
_atom_site_aniso_U_12
Sb1 0.01737(9) 0.01412(8) 0.01848(9) -0.00088(6) 0.00238(6) -0.00129(6)
F1 0.0232(8) 0.0179(8) 0.0330(10) 0.0012(7) 0.0058(7) -0.0048(7)
F2 0.0282(9) 0.0188(9) 0.0330(10) 0.0058(7) -0.0064(8) -0.0009(7)
F3 0.0347(10) 0.0265(9) 0.0242(9) -0.0080(7) 0.0093(8) 0.0002(8)
F4 0.0235(9) 0.0273(10) 0.0381(11) 0.0015(8) -0.0033(8) 0.0071(7)
F5 0.0475(12) 0.0250(9) 0.0268(9) -0.0072(8) 0.0168(9) -0.0062(9)
F6 0.0267(9) 0.0219(9) 0.0386(11) -0.0049(8) 0.0078(8) -0.0096(7)
Ag1 0.02350(11) 0.01343(10) 0.03408(12) 0.00343(8) 0.00632(9) 0.00433(8)
Se1 0.01671(12) 0.01570(12) 0.01959(13) 0.00078(10) 0.00065(10) 0.00046(10)
Se2 0.01654(13) 0.01473(12) 0.02149(13) 0.00000(10) 0.00164(10) 0.00043(10)
N1 0.0191(11) 0.0144(10) 0.0191(11) 0.0004(8) 0.0030(9) 0.0022(9)
N2 0.0213(11) 0.0149(11) 0.0195(11) 0.0004(9) -0.0001(9) 0.0010(9)
N3 0.0202(11) 0.0140(10) 0.0221(11) 0.0006(9) 0.0037(9) 0.0016(9)
N4 0.0190(11) 0.0160(11) 0.0204(11) -0.0005(9) 0.0019(9) -0.0008(9)
N5 0.0252(13) 0.0312(14) 0.0250(13) 0.0039(11) 0.0055(10) -0.0006(11)
C1 0.0190(12) 0.0161(12) 0.0161(12) -0.0014(9) 0.0036(10) 0.0002(10)
C2 0.0207(13) 0.0155(12) 0.0176(12) -0.0018(10) 0.0025(10) 0.0008(10)
C3 0.0247(14) 0.0200(13) 0.0234(14) -0.0009(11) 0.0000(11) 0.0047(11)
C4 0.0224(14) 0.0321(17) 0.0250(15) -0.0040(12) -0.0038(12) 0.0041(12)
C5 0.0221(14) 0.0289(16) 0.0292(16) -0.0073(13) 0.0005(12) -0.0046(12)
C6 0.0255(14) 0.0187(14) 0.0258(14) -0.0033(11) 0.0047(11) -0.0029(11)
C7 0.0188(12) 0.0146(12) 0.0167(12) 0.0018(9) 0.0048(10) 0.0010(10)
C8 0.0215(13) 0.0131(12) 0.0173(12) 0.0012(9) 0.0053(10) 0.0000(10)
C9 0.0232(14) 0.0190(13) 0.0229(13) 0.0033(11) 0.0039(11) 0.0035(11)
C10 0.0196(13) 0.0232(14) 0.0244(14) 0.0031(11) -0.0002(11) 0.0001(11)
C11 0.0241(14) 0.0229(14) 0.0239(14) 0.0002(11) 0.0010(11) -0.0074(11)
C12 0.0266(14) 0.0136(12) 0.0221(13) 0.0006(10) 0.0030(11) 0.0001(11)
C13 0.0282(15) 0.0253(14) 0.0174(13) 0.0006(11) 0.0076(11) 0.0019(12)
C14 0.0234(15) 0.0421(19) 0.0239(15) 0.0013(13) 0.0020(12) -0.0024(13)

loop_
_atom_type_symbol
_atom_type_description
_atom_type_scat_dispersion_real
_atom_type_scat_dispersion_imag
_atom_type_scat_source
C C 0.0033 0.0016 'International Tables Vol C Tables 4.2.6.8 and 6.1.1.4'
H H 0.0000 0.0000 'International Tables Vol C Tables 4.2.6.8 and 6.1.1.4'
Ag Ag -0.8971 1.1015 'International Tables Vol C Tables 4.2.6.8 and 6.1.1.4'
F F 0.0171 0.0103 'International Tables Vol C Tables 4.2.6.8 and 6.1.1.4'
N N 0.0061 0.0033 'International Tables Vol C Tables 4.2.6.8 and 6.1.1.4'
Sb Sb -0.5866 1.5461 'International Tables Vol C Tables 4.2.6.8 and 6.1.1.4'
Se Se -0.0929 2.2259 'International Tables Vol C Tables 4.2.6.8 and 6.1.1.4'

loop_
_exptl_crystal_face_index_h
_exptl_crystal_face_index_k
_exptl_crystal_face_index_l
_exptl_crystal_face_perp_dist
-1 0 0 0.0210
-1 1 2 0.0710
-1 -3 6 0.0600
1 -1 -1 0.0770
3 -6 1 0.0370
1 0 0 0.0230
-2 5 -1 0.0360
0 1 -1 0.0820

loop_
_geom_angle_atom_site_label_1
_geom_angle_atom_site_label_2
_geom_angle_atom_site_label_3
_geom_angle
_geom_angle_site_symmetry_1
_geom_angle_site_symmetry_3
_geom_angle_publ_flag
F1 Sb1 F2 88.83(8) . . ?
F3 Sb1 F1 89.53(8) . . ?
F3 Sb1 F2 90.51(9) . . ?
F3 Sb1 F4 90.66(9) . . ?
F3 Sb1 F5 178.50(9) . . ?
F3 Sb1 F6 88.74(9) . . ?
F4 Sb1 F1 89.42(8) . . ?
F4 Sb1 F2 177.89(8) . . ?
F5 Sb1 F1 91.85(8) . . ?
F5 Sb1 F2 88.93(9) . . ?
F5 Sb1 F4 89.94(9) . . ?
F6 Sb1 F1 178.08(8) . . ?
F6 Sb1 F2 90.36(8) . . ?
F6 Sb1 F4 91.43(9) . . ?
F6 Sb1 F5 89.87(9) . . ?
N1 Ag1 N3 171.53(9) . . ?
N2 Se1 N1 93.09(11) . . ?
N4 Se2 N3 92.99(11) . . ?
Se1 N1 Ag1 126.09(12) . . ?
C1 N1 Ag1 125.12(19) . . ?
C1 N1 Se1 107.42(18) . . ?
C2 N2 Se1 108.06(19) . . ?
Se2 N3 Ag1 125.15(13) . . ?
C7 N3 Ag1 125.76(19) . . ?
C7 N3 Se2 108.10(19) . . ?
C8 N4 Se2 107.63(19) . . ?
N1 C1 C2 115.0(2) . . ?
N1 C1 C6 125.1(3) . . ?
C6 C1 C2 119.9(3) . . ?
N2 C2 C1 116.4(3) . . ?
N2 C2 C3 124.0(3) . . ?
C3 C2 C1 119.6(3) . . ?
C2 C3 H3 120.7 . . ?
C4 C3 C2 118.6(3) . . ?
C4 C3 H3 120.7 . . ?
C3 C4 H4 119.2 . . ?
C3 C4 C5 121.5(3) . . ?
C5 C4 H4 119.2 . . ?
C4 C5 H5 119.0 . . ?
C6 C5 C4 122.0(3) . . ?
C6 C5 H5 119.0 . . ?
C1 C6 H6 120.8 . . ?
C5 C6 C1 118.3(3) . . ?
C5 C6 H6 120.8 . . ?
N3 C7 C8 114.9(2) . . ?
N3 C7 C12 125.3(3) . . ?
C12 C7 C8 119.7(3) . . ?
N4 C8 C7 116.3(2) . . ?
N4 C8 C9 124.1(3) . . ?
C9 C8 C7 119.6(3) . . ?
C8 C9 H9 120.6 . . ?
C10 C9 C8 118.9(3) . . ?
C10 C9 H9 120.6 . . ?
C9 C10 H10 119.2 . . ?
C9 C10 C11 121.6(3) . . ?
C11 C10 H10 119.2 . . ?
C10 C11 H11 119.3 . . ?
C12 C11 C10 121.4(3) . . ?
C12 C11 H11 119.3 . . ?
C7 C12 H12 120.6 . . ?
C11 C12 C7 118.8(3) . . ?
C11 C12 H12 120.6 . . ?
N5 C13 C14 178.6(4) . . ?
C13 C14 H14A 109.5 . . ?
C13 C14 H14B 109.5 . . ?
C13 C14 H14C 109.5 . . ?
H14A C14 H14B 109.5 . . ?
H14A C14 H14C 109.5 . . ?
H14B C14 H14C 109.5 . . ?

loop_
_geom_bond_atom_site_label_1
_geom_bond_atom_site_label_2
_geom_bond_distance
_geom_bond_site_symmetry_2
_geom_bond_publ_flag
Sb1 F1 1.8811(17) . ?
Sb1 F2 1.8868(18) . ?
Sb1 F3 1.8765(18) . ?
Sb1 F4 1.8794(18) . ?
Sb1 F5 1.8788(19) . ?
Sb1 F6 1.8772(18) . ?
Ag1 N1 2.170(2) . ?
Ag1 N3 2.183(2) . ?
Se1 N1 1.810(2) . ?
Se1 N2 1.780(2) . ?
Se2 N3 1.802(2) . ?
Se2 N4 1.789(2) . ?
N1 C1 1.342(4) . ?
N2 C2 1.329(4) . ?
N3 C7 1.336(4) . ?
N4 C8 1.338(4) . ?
N5 C13 1.147(4) . ?
C1 C2 1.447(4) . ?
C1 C6 1.424(4) . ?
C2 C3 1.432(4) . ?
C3 H3 0.9500 . ?
C3 C4 1.357(4) . ?
C4 H4 0.9500 . ?
C4 C5 1.434(5) . ?
C5 H5 0.9500 . ?
C5 C6 1.364(4) . ?
C6 H6 0.9500 . ?
C7 C8 1.448(4) . ?
C7 C12 1.422(4) . ?
C8 C9 1.424(4) . ?
C9 H9 0.9500 . ?
C9 C10 1.357(4) . ?
C10 H10 0.9500 . ?
C10 C11 1.436(4) . ?
C11 H11 0.9500 . ?
C11 C12 1.361(4) . ?
C12 H12 0.9500 . ?
C13 C14 1.453(4) . ?
C14 H14A 0.9800 . ?
C14 H14B 0.9800 . ?
C14 H14C 0.9800 . ?

loop_
_geom_torsion_atom_site_label_1
_geom_torsion_atom_site_label_2
_geom_torsion_atom_site_label_3
_geom_torsion_atom_site_label_4
_geom_torsion
_geom_torsion_site_symmetry_1
_geom_torsion_site_symmetry_2
_geom_torsion_site_symmetry_3
_geom_torsion_site_symmetry_4
_geom_torsion_publ_flag
Ag1 N1 C1 C2 166.92(18) . . . . ?
Ag1 N1 C1 C6 -13.7(4) . . . . ?
Ag1 N3 C7 C8 167.42(18) . . . . ?
Ag1 N3 C7 C12 -12.7(4) . . . . ?
Se1 N1 C1 C2 -0.3(3) . . . . ?
Se1 N1 C1 C6 179.0(2) . . . . ?
Se1 N2 C2 C1 -0.5(3) . . . . ?
Se1 N2 C2 C3 178.6(2) . . . . ?
Se2 N3 C7 C8 -1.6(3) . . . . ?
Se2 N3 C7 C12 178.3(2) . . . . ?
Se2 N4 C8 C7 -1.2(3) . . . . ?
Se2 N4 C8 C9 178.2(2) . . . . ?
N1 Se1 N2 C2 0.3(2) . . . . ?
N1 C1 C2 N2 0.6(4) . . . . ?
N1 C1 C2 C3 -178.6(3) . . . . ?
N1 C1 C6 C5 178.1(3) . . . . ?
N2 Se1 N1 Ag1 -167.05(15) . . . . ?
N2 Se1 N1 C1 0.0(2) . . . . ?
N2 C2 C3 C4 -179.3(3) . . . . ?
N3 Se2 N4 C8 0.3(2) . . . . ?
N3 C7 C8 N4 2.0(4) . . . . ?
N3 C7 C8 C9 -177.4(3) . . . . ?
N3 C7 C12 C11 178.3(3) . . . . ?
N4 Se2 N3 Ag1 -168.32(15) . . . . ?
N4 Se2 N3 C7 0.8(2) . . . . ?
N4 C8 C9 C10 179.2(3) . . . . ?
C1 C2 C3 C4 -0.2(4) . . . . ?
C2 C1 C6 C5 -2.6(4) . . . . ?
C2 C3 C4 C5 -1.1(5) . . . . ?
C3 C4 C5 C6 0.5(5) . . . . ?
C4 C5 C6 C1 1.4(5) . . . . ?
C6 C1 C2 N2 -178.8(3) . . . . ?
C6 C1 C2 C3 2.1(4) . . . . ?
C7 C8 C9 C10 -1.4(4) . . . . ?
C8 C7 C12 C11 -1.8(4) . . . . ?
C8 C9 C10 C11 -0.7(5) . . . . ?
C9 C10 C11 C12 1.6(5) . . . . ?
C10 C11 C12 C7 -0.2(5) . . . . ?
C12 C7 C8 N4 -177.9(3) . . . . ?
C12 C7 C8 C9 2.7(4) . . . . ?
